data_4307933
loop_
_publ_author_name
'Stanislav Groysman'
'R. H. Holm'

_publ_contact_author_address
;
Department of Chemistry and Chemical Biology
Harvard University
12 Oxford Street
Cambridge, MA 02138
USA
;
_publ_contact_author_email holm@chemistry.harvard.edu
_publ_contact_author_fax '617 496-9289'
_publ_contact_author_name 'Richard H. Holm'
_publ_contact_author_phone '617 495-0853'
_publ_section_title
;
Synthesis and Structures of Bis(dithiolene)tungsten(IV,VI) Thiolate and
Selenolate Complexes: Approaches to the Active Sites of Molybdenum and
Tungsten Formate Dehydrogenases
;
_journal_name_full 'Inorganic Chemistry'
_journal_page_first 4090
_journal_page_last 4102
_journal_paper_doi 10.1021/ic062441a
_journal_volume 46
_journal_year 2007
_chemical_formula_sum 'C26 H47 N S4 Se W'
_chemical_formula_weight 764.70
_chemical_name_common (Et4N)[7]
_chemical_name_systematic
; 
 ? 
;
_space_group_IT_number 88
_symmetry_cell_setting tetragonal
_symmetry_space_group_name_Hall '-I 4ad'
_symmetry_space_group_name_H-M 'I 41/a :2'
_atom_sites_solution_hydrogens geom
_atom_sites_solution_primary direct
_atom_sites_solution_secondary difmap
_audit_creation_method SHELXL-97
_cell_angle_alpha 90.00
_cell_angle_beta 90.00
_cell_angle_gamma 90.00
_cell_formula_units_Z 16
_cell_length_a 36.315(3)
_cell_length_b 36.315(3)
_cell_length_c 9.7360(18)
_cell_measurement_temperature 193(2)
_cell_volume 12840(3)
_computing_cell_refinement 'SMART (Bruker, 2001)'
_computing_data_collection 'SMART (Bruker, 2001)'
_computing_data_reduction 'SAINT (Bruker, 2003)'
_computing_molecular_graphics 'SHELXTL (Bruker, 2000)'
_computing_publication_material 'SHELXTL (Bruker, 2000)'
_computing_structure_refinement 'SHELXL-97 (Sheldrick, 1997)'
_computing_structure_solution 'SHELXS-97 (Sheldrick, 1990)'
_diffrn_ambient_temperature 193(2)
_diffrn_measured_fraction_theta_full 0.993
_diffrn_measured_fraction_theta_max 0.993
_diffrn_measurement_device_type 'Bruker Smart APEX CCD'
_diffrn_measurement_method /w
_diffrn_radiation_monochromator graphite
_diffrn_radiation_source 'fine-focus sealed tube'
_diffrn_radiation_type MoK\a
_diffrn_radiation_wavelength 0.71073
_diffrn_reflns_av_R_equivalents 0.0733
_diffrn_reflns_av_sigmaI/netI 0.0586
_diffrn_reflns_limit_h_max 33
_diffrn_reflns_limit_h_min -48
_diffrn_reflns_limit_k_max 46
_diffrn_reflns_limit_k_min -48
_diffrn_reflns_limit_l_max 12
_diffrn_reflns_limit_l_min -12
_diffrn_reflns_number 43339
_diffrn_reflns_theta_full 28.36
_diffrn_reflns_theta_max 28.36
_diffrn_reflns_theta_min 1.12
_exptl_absorpt_coefficient_mu 5.008
_exptl_absorpt_correction_T_max 0.5204
_exptl_absorpt_correction_T_min 0.1885
_exptl_absorpt_correction_type multi-scan
_exptl_absorpt_process_details 'SADABS (Sheldrick, 2002)'
_exptl_crystal_density_diffrn 1.582
_exptl_crystal_density_method 'not measured'
_exptl_crystal_F_000 6112
_exptl_crystal_size_max 0.50
_exptl_crystal_size_mid 0.20
_exptl_crystal_size_min 0.15
_refine_diff_density_max 1.389
_refine_diff_density_min -0.667
_refine_diff_density_rms 0.161
_refine_ls_extinction_method none
_refine_ls_goodness_of_fit_ref 1.025
_refine_ls_hydrogen_treatment constr
_refine_ls_matrix_type full
_refine_ls_number_parameters 382
_refine_ls_number_reflns 7970
_refine_ls_number_restraints 2
_refine_ls_restrained_S_all 1.025
_refine_ls_R_factor_all 0.0606
_refine_ls_R_factor_gt 0.0399
_refine_ls_shift/su_max 0.089
_refine_ls_shift/su_mean 0.007
_refine_ls_structure_factor_coef Fsqd
_refine_ls_weighting_details 'calc w=1/[\s^2^(Fo^2^)+(0.0605P)^2^+0.0000P] where P=(Fo^2^+2Fc^2^)/3'
_refine_ls_weighting_scheme calc
_refine_ls_wR_factor_gt 0.1025
_refine_ls_wR_factor_ref 0.1117
_reflns_number_gt 5996
_reflns_number_total 7970
_reflns_threshold_expression >2sigma(I)
_cod_data_source_file ic062441asi20070323_105048_03.cif
_cod_data_source_block stas05
_cod_original_cell_volume 12839(3)
_cod_original_sg_symbol_H-M 'I 41/a'
_cod_database_code 4307933

loop_
_symmetry_equiv_pos_as_xyz
'x, y, z'
'-x+1/2, -y, z+1/2'
'-y+3/4, x+1/4, z+1/4'
'y+3/4, -x+3/4, z+3/4'
'x+1/2, y+1/2, z+1/2'
'-x+1, -y+1/2, z+1'
'-y+5/4, x+3/4, z+3/4'
'y+5/4, -x+5/4, z+5/4'
'-x, -y, -z'
'x-1/2, y, -z-1/2'
'y-3/4, -x-1/4, -z-1/4'
'-y-3/4, x-3/4, -z-3/4'
'-x+1/2, -y+1/2, -z+1/2'
'x, y+1/2, -z'
'y-1/4, -x+1/4, -z+1/4'
'-y-1/4, x-1/4, -z-1/4'

loop_
_atom_site_label
_atom_site_type_symbol
_atom_site_fract_x
_atom_site_fract_y
_atom_site_fract_z
_atom_site_U_iso_or_equiv
_atom_site_adp_type
_atom_site_occupancy
_atom_site_symmetry_multiplicity
_atom_site_calc_flag
_atom_site_refinement_flags
_atom_site_disorder_assembly
_atom_site_disorder_group
W1 W 0.707030(5) 0.668928(6) 0.013750(19) 0.02773(8) Uani 1 1 d . . .
Se1 Se 0.668447(16) 0.682781(18) -0.18414(5) 0.04202(16) Uani 1 1 d . . .
S3 S 0.70250(3) 0.71636(4) 0.17103(12) 0.0283(3) Uani 1 1 d . . .
S1 S 0.76534(4) 0.69185(4) -0.02729(14) 0.0363(3) Uani 1 1 d . . .
S4 S 0.66927(4) 0.63952(4) 0.16966(15) 0.0411(3) Uani 1 1 d . . .
S2 S 0.73659(4) 0.61314(4) -0.01885(19) 0.0500(4) Uani 1 1 d . . .
C5 C 0.67066(14) 0.70465(15) 0.3007(5) 0.0312(11) Uani 1 1 d . . .
C6 C 0.61882(16) 0.69301(18) -0.0984(6) 0.0428(14) Uani 1 1 d . . .
H6 H 0.6136 0.6728 -0.0314 0.051 Uiso 1 1 calc R . .
C7 C 0.79589(15) 0.65549(19) -0.0653(6) 0.0423(14) Uani 1 1 d . . .
C8 C 0.65549(16) 0.67125(17) 0.2993(6) 0.0412(13) Uani 1 1 d . . .
C9 C 0.78308(18) 0.6216(2) -0.0620(7) 0.0516(16) Uani 1 1 d . . .
C22 C 0.58827(17) 0.69214(19) -0.2093(8) 0.0550(18) Uani 1 1 d . . .
H22 H 0.5903 0.6690 -0.2642 0.066 Uiso 1 1 calc R . .
C11 C 0.55144(17) 0.76025(18) -0.1478(7) 0.0522(16) Uani 1 1 d . . .
H11A H 0.5493 0.7835 -0.0953 0.063 Uiso 1 1 calc R . .
H11B H 0.5311 0.7593 -0.2153 0.063 Uiso 1 1 calc R . .
C12 C 0.59062(19) 0.7243(2) -0.3014(6) 0.059(2) Uani 1 1 d . . .
H12A H 0.5705 0.7232 -0.3701 0.071 Uiso 1 1 calc R . .
H12B H 0.6144 0.7239 -0.3511 0.071 Uiso 1 1 calc R . .
C14 C 0.83510(16) 0.6669(2) -0.0937(7) 0.0597(19) Uani 1 1 d . . .
H14A H 0.8445 0.6812 -0.0159 0.090 Uiso 1 1 calc R . .
H14B H 0.8359 0.6820 -0.1771 0.090 Uiso 1 1 calc R . .
H14C H 0.8504 0.6449 -0.1064 0.090 Uiso 1 1 calc R . .
C15 C 0.54881(18) 0.7285(2) -0.0532(7) 0.0575(19) Uani 1 1 d . . .
H15 H 0.5245 0.7292 -0.0051 0.069 Uiso 1 1 calc R . .
C16 C 0.66299(18) 0.73358(17) 0.4058(6) 0.0475(15) Uani 1 1 d . . .
H16A H 0.6369 0.7405 0.4019 0.071 Uiso 1 1 calc R . .
H16B H 0.6782 0.7553 0.3872 0.071 Uiso 1 1 calc R . .
H16C H 0.6688 0.7240 0.4974 0.071 Uiso 1 1 calc R . .
C17 C 0.58755(19) 0.7592(2) -0.2210(8) 0.061(2) Uani 1 1 d . . .
H17 H 0.5896 0.7808 -0.2842 0.073 Uiso 1 1 calc R . .
C18 C 0.61661(19) 0.7286(2) -0.0226(7) 0.059(2) Uani 1 1 d . . .
H18 H 0.6371 0.7300 0.0459 0.071 Uiso 1 1 calc R . .
C19 C 0.6288(2) 0.6569(2) 0.4048(7) 0.076(3) Uani 1 1 d . . .
H19A H 0.6332 0.6693 0.4927 0.113 Uiso 1 1 calc R . .
H19B H 0.6324 0.6303 0.4161 0.113 Uiso 1 1 calc R . .
H19C H 0.6036 0.6618 0.3743 0.113 Uiso 1 1 calc R . .
C20 C 0.5793(2) 0.7297(3) 0.0524(7) 0.093(4) Uani 1 1 d . . .
H20A H 0.5772 0.7084 0.1154 0.112 Uiso 1 1 calc R . .
H20B H 0.5774 0.7526 0.1075 0.112 Uiso 1 1 calc R . .
N1 N 0.78094(12) 0.65246(12) 0.4495(4) 0.0321(10) Uani 1 1 d . . .
C21 C 0.5516(2) 0.6931(2) -0.1353(10) 0.079(3) Uani 1 1 d . . .
H21A H 0.5495 0.6717 -0.0731 0.094 Uiso 1 1 calc R . .
H21B H 0.5312 0.6919 -0.2029 0.094 Uiso 1 1 calc R . .
C10 C 0.8060(2) 0.5872(2) -0.0907(10) 0.079(2) Uani 1 1 d . . .
H10A H 0.8310 0.5944 -0.1174 0.118 Uiso 1 1 calc R . .
H10B H 0.7946 0.5731 -0.1654 0.118 Uiso 1 1 calc R . .
H10C H 0.8070 0.5719 -0.0077 0.118 Uiso 1 1 calc R . .
C23 C 0.6188(2) 0.7601(2) -0.1165(10) 0.077(3) Uani 1 1 d . . .
H23A H 0.6427 0.7597 -0.1653 0.092 Uiso 1 1 calc R . .
H23B H 0.6174 0.7833 -0.0631 0.092 Uiso 1 1 calc R . .
C24 C 0.7711(3) 0.6324(3) 0.3178(10) 0.059(3) Uani 0.70 1 d PD A 1
H24A H 0.7777 0.6483 0.2391 0.071 Uiso 0.70 1 calc PR A 1
H24B H 0.7441 0.6289 0.3154 0.071 Uiso 0.70 1 calc PR A 1
C28 C 0.7611(3) 0.6875(3) 0.4513(12) 0.062(3) Uani 0.70 1 d P A 1
H28A H 0.7688 0.7018 0.3697 0.074 Uiso 0.70 1 calc PR A 1
H28B H 0.7345 0.6821 0.4405 0.074 Uiso 0.70 1 calc PR A 1
C30 C 0.7734(3) 0.6290(3) 0.5741(10) 0.061(3) Uani 0.70 1 d P A 1
H30A H 0.7890 0.6068 0.5684 0.073 Uiso 0.70 1 calc PR A 1
H30B H 0.7812 0.6430 0.6565 0.073 Uiso 0.70 1 calc PR A 1
C26 C 0.8221(3) 0.6601(3) 0.4520(10) 0.050(2) Uani 0.70 1 d P A 1
H26A H 0.8361 0.6367 0.4487 0.060 Uiso 0.70 1 calc PR A 1
H26B H 0.8288 0.6733 0.5374 0.060 Uiso 0.70 1 calc PR A 1
C29 C 0.7652(9) 0.7094(10) 0.564(2) 0.041(5) Uani 0.50 1 d P A 1
H29A H 0.7638 0.6943 0.6469 0.062 Uiso 0.50 1 calc PR A 1
H29B H 0.7455 0.7279 0.5651 0.062 Uiso 0.50 1 calc PR A 1
H29C H 0.7891 0.7218 0.5597 0.062 Uiso 0.50 1 calc PR A 1
C31 C 0.7348(5) 0.6171(5) 0.595(2) 0.056(4) Uani 0.50 1 d P A 1
H31A H 0.7186 0.6386 0.5958 0.084 Uiso 0.50 1 calc PR A 1
H31B H 0.7327 0.6042 0.6834 0.084 Uiso 0.50 1 calc PR A 1
H31C H 0.7275 0.6004 0.5208 0.084 Uiso 0.50 1 calc PR A 1
C25 C 0.7897(12) 0.5945(7) 0.297(3) 0.065(7) Uani 0.50 1 d PD A 1
H25A H 0.8162 0.5980 0.2825 0.098 Uiso 0.50 1 calc PR A 1
H25B H 0.7789 0.5822 0.2175 0.098 Uiso 0.50 1 calc PR A 1
H25C H 0.7858 0.5793 0.3795 0.098 Uiso 0.50 1 calc PR A 1
C27 C 0.8314(11) 0.6840(12) 0.325(5) 0.103(15) Uani 0.50 1 d P A 1
H27A H 0.8211 0.6726 0.2428 0.154 Uiso 0.50 1 calc PR A 1
H27B H 0.8582 0.6860 0.3159 0.154 Uiso 0.50 1 calc PR A 1
H27C H 0.8209 0.7087 0.3373 0.154 Uiso 0.50 1 calc PR A 1
C35 C 0.7921(4) 0.6731(5) 0.3235(14) 0.025(3) Uani 0.30 1 d P A 2
H35A H 0.7795 0.6973 0.3217 0.030 Uiso 0.30 1 calc PR A 2
H35B H 0.7844 0.6591 0.2410 0.030 Uiso 0.30 1 calc PR A 2
C34 C 0.7379(4) 0.6483(5) 0.4304(19) 0.032(4) Uani 0.30 1 d P A 2
H34A H 0.7266 0.6731 0.4250 0.039 Uiso 0.30 1 calc PR A 2
H34B H 0.7329 0.6355 0.3427 0.039 Uiso 0.30 1 calc PR A 2
C32 C 0.7980(5) 0.6160(5) 0.4650(17) 0.035(4) Uani 0.30 1 d PD A 2
H32A H 0.7864 0.6033 0.5439 0.041 Uiso 0.30 1 calc PR A 2
H32B H 0.8244 0.6193 0.4865 0.041 Uiso 0.30 1 calc PR A 2
C33 C 0.7873(5) 0.6748(4) 0.5780(15) 0.030(4) Uani 0.30 1 d P A 2
H33A H 0.8142 0.6783 0.5862 0.036 Uiso 0.30 1 calc PR A 2
H33B H 0.7797 0.6592 0.6563 0.036 Uiso 0.30 1 calc PR A 2
C36 C 0.7696(11) 0.7127(11) 0.601(2) 0.056(7) Uani 0.50 1 d P A 2
H36A H 0.7433 0.7096 0.6199 0.084 Uiso 0.50 1 calc PR A 2
H36B H 0.7728 0.7277 0.5181 0.084 Uiso 0.50 1 calc PR A 2
H36C H 0.7815 0.7249 0.6788 0.084 Uiso 0.50 1 calc PR A 2
C37 C 0.7201(6) 0.6267(7) 0.549(3) 0.084(8) Uani 0.50 1 d P A 2
H37A H 0.7333 0.6035 0.5630 0.126 Uiso 0.50 1 calc PR A 2
H37B H 0.6943 0.6215 0.5270 0.126 Uiso 0.50 1 calc PR A 2
H37C H 0.7212 0.6414 0.6337 0.126 Uiso 0.50 1 calc PR A 2
C38 C 0.7944(11) 0.5914(8) 0.336(3) 0.093(12) Uani 0.50 1 d PD A 2
H38A H 0.7685 0.5845 0.3234 0.140 Uiso 0.50 1 calc PR A 2
H38B H 0.8093 0.5691 0.3487 0.140 Uiso 0.50 1 calc PR A 2
H38C H 0.8031 0.6049 0.2556 0.140 Uiso 0.50 1 calc PR A 2
C39 C 0.8368(7) 0.6793(8) 0.321(4) 0.041(5) Uani 0.50 1 d P A 2
H39A H 0.8465 0.6782 0.4146 0.061 Uiso 0.50 1 calc PR A 2
H39B H 0.8423 0.7034 0.2808 0.061 Uiso 0.50 1 calc PR A 2
H39C H 0.8483 0.6600 0.2650 0.061 Uiso 0.50 1 calc PR A 2

loop_
_atom_site_aniso_label
_atom_site_aniso_U_11
_atom_site_aniso_U_22
_atom_site_aniso_U_33
_atom_site_aniso_U_23
_atom_site_aniso_U_13
_atom_site_aniso_U_12
W1 0.02259(11) 0.03347(13) 0.02714(11) -0.00129(8) 0.00127(7) 0.00277(8)
Se1 0.0317(3) 0.0682(4) 0.0261(2) -0.0070(3) 0.0007(2) 0.0177(3)
S3 0.0260(6) 0.0308(7) 0.0279(6) 0.0017(5) 0.0032(5) -0.0006(5)
S1 0.0258(7) 0.0442(8) 0.0388(7) 0.0001(6) 0.0078(5) 0.0015(5)
S4 0.0442(8) 0.0389(8) 0.0402(7) -0.0050(6) 0.0079(6) -0.0153(6)
S2 0.0374(8) 0.0346(8) 0.0781(11) -0.0033(8) 0.0060(8) 0.0070(6)
C5 0.026(3) 0.041(3) 0.027(2) 0.001(2) -0.002(2) -0.003(2)
C6 0.038(3) 0.054(4) 0.037(3) 0.013(3) 0.011(2) 0.014(3)
C7 0.027(3) 0.063(4) 0.037(3) -0.006(3) 0.002(2) 0.006(3)
C8 0.042(3) 0.051(4) 0.031(3) -0.003(2) 0.009(2) -0.013(3)
C9 0.040(4) 0.060(4) 0.054(4) -0.010(3) 0.002(3) 0.021(3)
C22 0.032(3) 0.047(4) 0.086(5) -0.026(4) -0.006(3) -0.001(3)
C11 0.040(4) 0.049(4) 0.068(4) 0.003(3) -0.001(3) 0.009(3)
C12 0.047(4) 0.098(6) 0.034(3) 0.009(3) -0.005(3) 0.021(4)
C14 0.027(3) 0.092(6) 0.060(4) -0.018(4) 0.012(3) 0.002(3)
C15 0.036(4) 0.082(5) 0.054(4) 0.008(4) 0.018(3) 0.025(3)
C16 0.057(4) 0.046(4) 0.039(3) -0.011(3) 0.015(3) -0.007(3)
C17 0.046(4) 0.054(4) 0.083(5) 0.032(4) -0.001(4) 0.003(3)
C18 0.047(4) 0.088(6) 0.044(3) -0.025(4) -0.016(3) 0.031(4)
C19 0.092(6) 0.083(6) 0.051(4) -0.015(4) 0.033(4) -0.051(5)
C20 0.069(6) 0.175(10) 0.036(3) -0.012(5) -0.002(3) 0.075(6)
N1 0.028(2) 0.036(2) 0.033(2) 0.0073(19) -0.0046(18) 0.0017(18)
C21 0.038(4) 0.056(5) 0.142(8) 0.024(5) 0.005(5) 0.005(3)
C10 0.054(5) 0.068(5) 0.113(7) -0.011(5) 0.009(5) 0.031(4)
C23 0.042(4) 0.051(5) 0.138(8) -0.031(5) -0.005(5) -0.009(3)
C24 0.059(6) 0.073(7) 0.044(5) 0.000(5) -0.023(5) -0.006(5)
C28 0.049(6) 0.062(7) 0.074(7) 0.024(6) 0.005(5) 0.015(5)
C30 0.078(8) 0.063(7) 0.041(5) 0.015(5) -0.004(5) -0.009(5)
C26 0.041(5) 0.046(5) 0.064(6) -0.003(4) -0.005(4) 0.001(4)
C29 0.060(11) 0.043(11) 0.020(12) -0.003(10) 0.006(9) 0.005(7)
C31 0.047(11) 0.061(12) 0.061(10) -0.007(8) 0.019(8) -0.022(8)
C25 0.09(2) 0.052(12) 0.057(10) -0.014(8) -0.042(10) 0.004(10)
C27 0.10(3) 0.12(3) 0.08(2) 0.02(2) 0.02(2) -0.02(2)
C35 0.020(8) 0.040(10) 0.016(6) 0.007(6) 0.000(6) -0.007(6)
C34 0.015(8) 0.035(10) 0.046(10) 0.017(8) 0.008(7) 0.010(6)
C32 0.024(9) 0.039(10) 0.041(9) 0.007(8) 0.002(7) 0.010(7)
C33 0.047(11) 0.023(8) 0.020(7) 0.002(6) 0.008(7) 0.003(7)
C36 0.113(19) 0.043(10) 0.013(11) -0.012(9) 0.004(10) 0.013(11)
C37 0.047(13) 0.080(14) 0.13(2) 0.022(14) 0.027(12) -0.006(10)
C38 0.053(15) 0.070(17) 0.16(3) -0.06(2) -0.002(19) 0.002(11)
C39 0.015(6) 0.044(9) 0.063(14) 0.005(9) 0.018(7) -0.002(6)

loop_
_atom_type_symbol
_atom_type_description
_atom_type_scat_dispersion_real
_atom_type_scat_dispersion_imag
_atom_type_scat_source
C C 0.0033 0.0016 'International Tables Vol C Tables 4.2.6.8 and 6.1.1.4'
H H 0.0000 0.0000 'International Tables Vol C Tables 4.2.6.8 and 6.1.1.4'
N N 0.0061 0.0033 'International Tables Vol C Tables 4.2.6.8 and 6.1.1.4'
S S 0.1246 0.1234 'International Tables Vol C Tables 4.2.6.8 and 6.1.1.4'
Se Se -0.0929 2.2259 'International Tables Vol C Tables 4.2.6.8 and 6.1.1.4'
W W -0.8490 6.8722 'International Tables Vol C Tables 4.2.6.8 and 6.1.1.4'

loop_
_geom_angle_atom_site_label_1
_geom_angle_atom_site_label_2
_geom_angle_atom_site_label_3
_geom_angle
_geom_angle_site_symmetry_1
_geom_angle_site_symmetry_3
_geom_angle_publ_flag
S4 W1 S1 145.61(5) . . ?
S4 W1 S3 82.34(5) . . ?
S1 W1 S3 84.91(5) . . ?
S4 W1 S2 87.75(6) . . ?
S1 W1 S2 82.33(5) . . ?
S3 W1 S2 140.93(6) . . ?
S4 W1 Se1 105.92(4) . . ?
S1 W1 Se1 108.43(4) . . ?
S3 W1 Se1 109.23(4) . . ?
S2 W1 Se1 109.83(5) . . ?
C6 Se1 W1 102.95(16) . . ?
C5 S3 W1 109.95(18) . . ?
C7 S1 W1 110.1(2) . . ?
C8 S4 W1 109.50(19) . . ?
C9 S2 W1 108.8(2) . . ?
C8 C5 C16 124.8(5) . . ?
C8 C5 S3 118.9(4) . . ?
C16 C5 S3 116.3(4) . . ?
C18 C6 C22 108.9(5) . . ?
C18 C6 Se1 114.3(5) . . ?
C22 C6 Se1 110.3(4) . . ?
C9 C7 C14 126.5(6) . . ?
C9 C7 S1 118.2(5) . . ?
C14 C7 S1 115.2(5) . . ?
C5 C8 C19 125.1(6) . . ?
C5 C8 S4 118.7(4) . . ?
C19 C8 S4 116.2(5) . . ?
C7 C9 C10 124.7(6) . . ?
C7 C9 S2 120.5(5) . . ?
C10 C9 S2 114.9(6) . . ?
C12 C22 C21 108.7(6) . . ?
C12 C22 C6 111.5(5) . . ?
C21 C22 C6 107.4(6) . . ?
C15 C11 C17 109.5(5) . . ?
C22 C12 C17 110.4(5) . . ?
C11 C15 C20 110.7(7) . . ?
C11 C15 C21 109.1(6) . . ?
C20 C15 C21 109.6(6) . . ?
C12 C17 C11 109.7(6) . . ?
C12 C17 C23 108.3(6) . . ?
C11 C17 C23 109.5(7) . . ?
C23 C18 C6 111.5(6) . . ?
C23 C18 C20 108.8(6) . . ?
C6 C18 C20 107.8(7) . . ?
C15 C20 C18 108.7(5) . . ?
C28 N1 C32 172.1(9) . . ?
C28 N1 C35 73.0(8) . . ?
C32 N1 C35 115.0(10) . . ?
C28 N1 C30 113.1(7) . . ?
C32 N1 C30 59.0(8) . . ?
C35 N1 C30 173.7(9) . . ?
C28 N1 C33 66.2(8) . . ?
C32 N1 C33 109.6(9) . . ?
C35 N1 C33 111.7(9) . . ?
C30 N1 C33 70.4(8) . . ?
C28 N1 C24 108.1(7) . . ?
C32 N1 C24 75.7(7) . . ?
C35 N1 C24 67.1(7) . . ?
C30 N1 C24 111.5(7) . . ?
C33 N1 C24 174.1(8) . . ?
C28 N1 C26 108.9(6) . . ?
C32 N1 C26 75.5(8) . . ?
C35 N1 C26 69.8(7) . . ?
C30 N1 C26 105.7(6) . . ?
C33 N1 C26 74.8(8) . . ?
C24 N1 C26 109.5(6) . . ?
C28 N1 C34 66.2(8) . . ?
C32 N1 C34 110.1(10) . . ?
C35 N1 C34 102.6(9) . . ?
C30 N1 C34 82.0(8) . . ?
C33 N1 C34 107.5(10) . . ?
C24 N1 C34 67.8(8) . . ?
C26 N1 C34 172.3(8) . . ?
C22 C21 C15 109.2(6) . . ?
C18 C23 C17 111.0(6) . . ?
N1 C24 C25 115.6(10) . . ?
C29 C28 N1 117.7(16) . . ?
C31 C30 N1 116.8(10) . . ?
N1 C26 C27 107.8(18) . . ?
N1 C35 C39 110.6(15) . . ?
C37 C34 N1 112.0(13) . . ?
N1 C32 C38 113.8(14) . . ?
N1 C33 C36 122.6(14) . . ?

loop_
_geom_bond_atom_site_label_1
_geom_bond_atom_site_label_2
_geom_bond_distance
_geom_bond_site_symmetry_2
_geom_bond_publ_flag
W1 S4 2.3075(14) . ?
W1 S1 2.3100(14) . ?
W1 S3 2.3107(13) . ?
W1 S2 2.3146(16) . ?
W1 Se1 2.4348(6) . ?
Se1 C6 2.021(5) . ?
S3 C5 1.764(5) . ?
S1 C7 1.764(6) . ?
S4 C8 1.781(6) . ?
S2 C9 1.767(7) . ?
C5 C8 1.332(8) . ?
C5 C16 1.493(7) . ?
C6 C18 1.490(9) . ?
C6 C22 1.548(9) . ?
C7 C9 1.315(10) . ?
C7 C14 1.509(8) . ?
C8 C19 1.504(8) . ?
C9 C10 1.528(9) . ?
C22 C12 1.475(10) . ?
C22 C21 1.516(10) . ?
C11 C15 1.480(9) . ?
C11 C17 1.493(9) . ?
C12 C17 1.493(10) . ?
C15 C20 1.512(10) . ?
C15 C21 1.515(11) . ?
C17 C23 1.524(11) . ?
C18 C23 1.468(11) . ?
C18 C20 1.539(10) . ?
N1 C28 1.463(11) . ?
N1 C32 1.468(17) . ?
N1 C35 1.493(14) . ?
N1 C30 1.507(10) . ?
N1 C33 1.509(16) . ?
N1 C24 1.518(10) . ?
N1 C26 1.521(10) . ?
N1 C34 1.581(16) . ?
C24 C25 1.546(10) . ?
C28 C29 1.36(2) . ?
C30 C31 1.48(2) . ?
C26 C27 1.54(4) . ?
C35 C39 1.64(3) . ?
C34 C37 1.54(3) . ?
C32 C38 1.544(10) . ?
C33 C36 1.53(4) . ?
